data_7008282
loop_
_publ_author_name
'Pope, Simon J. A.'
'Coe, Benjamin J.'
'Faulkner, Stephen'
'Laye, Rebecca H.'

_publ_section_title
;
 Metal-to-ligand charge-transfer sensitisation of near-infrared
 emitting lanthanides in trimetallic arrays M2Ln (M=Ru, Re or Os;
 Ln=Nd, Er or Yb).
;
_journal_issue 8
_journal_name_full 'Dalton transactions (Cambridge, England : 2003)'
_journal_page_first 1482
_journal_page_last 1490
_journal_paper_doi 10.1039/b500849b
_journal_year 2005
_chemical_absolute_configuration unk
_chemical_formula_sum 'C19 H24 N4 O3'
_chemical_formula_weight 356.42
_chemical_name_systematic
;
?
;
_space_group_IT_number 1
_symmetry_cell_setting triclinic
_symmetry_space_group_name_Hall 'P 1'
_symmetry_space_group_name_H-M 'P 1'
_atom_sites_solution_hydrogens geom
_atom_sites_solution_primary direct
_atom_sites_solution_secondary difmap
_audit_creation_method SHELXL-97
_cell_angle_alpha 87.396(5)
_cell_angle_beta 83.943(5)
_cell_angle_gamma 84.685(6)
_cell_formula_units_Z 1
_cell_length_a 5.0564(15)
_cell_length_b 5.6297(18)
_cell_length_c 16.199(5)
_cell_measurement_reflns_used 2838
_cell_measurement_temperature 100(2)
_cell_measurement_theta_max 26.152
_cell_measurement_theta_min 2.535
_cell_volume 456.3(2)
_computing_cell_refinement 'Bruker SMART'
_computing_data_collection 'Bruker SMART'
_computing_data_reduction 'Bruker SMART'
_computing_molecular_graphics 'Bruker SHELXTL'
_computing_publication_material 'Bruker SHELXTL'
_computing_structure_refinement 'SHELXL-97 (Sheldrick, 1997)'
_computing_structure_solution 'SHELXS-97 (Sheldrick, 1990)'
_diffrn_ambient_temperature 100(2)
_diffrn_measured_fraction_theta_full 0.875
_diffrn_measured_fraction_theta_max 0.875
_diffrn_measurement_device_type 'CCD area'
_diffrn_measurement_method 'phi and omega scans'
_diffrn_radiation_monochromator graphite
_diffrn_radiation_source 'fine-focus sealed tube'
_diffrn_radiation_type MoK\a
_diffrn_radiation_wavelength 0.71073
_diffrn_reflns_av_R_equivalents 0.0163
_diffrn_reflns_av_sigmaI/netI 0.0440
_diffrn_reflns_limit_h_max 6
_diffrn_reflns_limit_h_min -5
_diffrn_reflns_limit_k_max 6
_diffrn_reflns_limit_k_min -7
_diffrn_reflns_limit_l_max 21
_diffrn_reflns_limit_l_min -21
_diffrn_reflns_number 2838
_diffrn_reflns_theta_full 28.41
_diffrn_reflns_theta_max 28.41
_diffrn_reflns_theta_min 1.26
_exptl_absorpt_coefficient_mu 0.090
_exptl_absorpt_correction_T_max 0.9991
_exptl_absorpt_correction_T_min 0.9736
_exptl_absorpt_correction_type multi-scan
_exptl_absorpt_process_details SADABS
_exptl_crystal_colour colourless
_exptl_crystal_density_diffrn 1.297
_exptl_crystal_density_method 'not measured'
_exptl_crystal_description prismatic
_exptl_crystal_F_000 190
_exptl_crystal_size_max 0.30
_exptl_crystal_size_mid 0.20
_exptl_crystal_size_min 0.01
_refine_diff_density_max 0.446
_refine_diff_density_min -0.426
_refine_diff_density_rms 0.086
_refine_ls_extinction_method none
_refine_ls_goodness_of_fit_ref 1.098
_refine_ls_hydrogen_treatment constr
_refine_ls_matrix_type full
_refine_ls_number_parameters 239
_refine_ls_number_reflns 2011
_refine_ls_number_restraints 27
_refine_ls_restrained_S_all 1.090
_refine_ls_R_factor_all 0.0895
_refine_ls_R_factor_gt 0.0716
_refine_ls_shift/su_max 0.000
_refine_ls_shift/su_mean 0.000
_refine_ls_structure_factor_coef Fsqd
_refine_ls_weighting_details 'calc w=1/[\s^2^(Fo^2^)+(0.1001P)^2^+0.4217P] where P=(Fo^2^+2Fc^2^)/3'
_refine_ls_weighting_scheme calc
_refine_ls_wR_factor_gt 0.1804
_refine_ls_wR_factor_ref 0.2006
_reflns_number_gt 1610
_reflns_number_total 2011
_reflns_threshold_expression >2sigma(I)
_cod_data_source_file b500849b.txt
_cod_data_source_block L1
_cod_original_sg_symbol_H-M P1
_cod_database_code 7008282

loop_
_symmetry_equiv_pos_as_xyz
'x, y, z'

loop_
_atom_site_label
_atom_site_type_symbol
_atom_site_fract_x
_atom_site_fract_y
_atom_site_fract_z
_atom_site_U_iso_or_equiv
_atom_site_adp_type
_atom_site_occupancy
_atom_site_symmetry_multiplicity
_atom_site_calc_flag
_atom_site_refinement_flags
_atom_site_disorder_assembly
_atom_site_disorder_group
N1 N 0.9888(9) 1.0413(7) -0.2302(3) 0.0233(10) Uani 1 1 d . . .
C1 C 0.8327(11) 1.2443(9) -0.2386(3) 0.0208(11) Uani 1 1 d . . .
O1 O 0.0356(8) 0.9599(7) 0.0432(3) 0.0335(10) Uani 1 1 d . . .
N2 N 0.4404(9) 1.4862(7) -0.1852(3) 0.0231(10) Uani 1 1 d . . .
C2 C 1.2009(12) 1.0026(9) -0.2852(3) 0.0266(12) Uani 1 1 d . . .
H2 H 1.3092 0.8612 -0.2797 0.032 Uiso 1 1 calc R . .
O2 O 0.9163(15) 0.3189(9) 0.2298(3) 0.0663(15) Uani 1 1 d U . .
N3 N 0.4759(9) 0.9007(8) 0.0569(3) 0.0250(10) Uani 1 1 d . . .
H3N H 0.6341 0.9250 0.0352 0.030 Uiso 1 1 calc R . .
C3 C 1.2701(11) 1.1598(9) -0.3501(3) 0.0246(12) Uani 1 1 d . . .
H3 H 1.4228 1.1256 -0.3863 0.030 Uiso 1 1 calc R . .
O3 O 0.5803(11) 0.1473(8) 0.3102(3) 0.0456(12) Uani 1 1 d U . .
N4 N 0.4846(18) 0.3616(10) 0.1984(3) 0.0646(17) Uani 1 1 d U . .
H4N H 0.3245 0.3276 0.2145 0.077 Uiso 1 1 calc R . .
C4 C 1.1078(11) 1.3706(9) -0.3605(3) 0.0237(12) Uani 1 1 d . . .
C5 C 0.8887(11) 1.4121(9) -0.3034(3) 0.0225(11) Uani 1 1 d . . .
H5 H 0.7771 1.5520 -0.3077 0.027 Uiso 1 1 calc R . .
C6 C 0.5998(11) 1.2869(9) -0.1753(3) 0.0206(11) Uani 1 1 d . . .
C7 C 0.2274(11) 1.5249(9) -0.1305(3) 0.0242(12) Uani 1 1 d . . .
H7 H 0.1163 1.6642 -0.1369 0.029 Uiso 1 1 calc R . .
C8 C 0.1615(10) 1.3686(9) -0.0641(3) 0.0217(11) Uani 1 1 d . . .
H8 H 0.0080 1.4003 -0.0279 0.026 Uiso 1 1 calc R . .
C9 C 0.3320(11) 1.1634(9) -0.0533(3) 0.0214(12) Uani 1 1 d . . .
C10 C 0.5555(11) 1.1212(9) -0.1098(3) 0.0220(11) Uani 1 1 d . . .
H10 H 0.6731 0.9858 -0.1041 0.026 Uiso 1 1 calc R . .
C11 C 1.1806(13) 1.5480(10) -0.4293(4) 0.0303(14) Uani 1 1 d . . .
H11A H 1.0403 1.6748 -0.4306 0.045 Uiso 1 1 calc R . .
H11B H 1.2046 1.4702 -0.4814 0.045 Uiso 1 1 calc R . .
H11C H 1.3436 1.6124 -0.4197 0.045 Uiso 1 1 calc R . .
C12 C 0.2679(11) 0.9965(9) 0.0201(3) 0.0225(11) Uani 1 1 d . . .
C13 C 0.4434(12) 0.7547(10) 0.1334(3) 0.0281(12) Uani 1 1 d . . .
H13A H 0.5432 0.8166 0.1744 0.034 Uiso 1 1 calc R . .
H13B H 0.2564 0.7677 0.1550 0.034 Uiso 1 1 calc R . .
C14 C 0.533(2) 0.5050(11) 0.1221(4) 0.068(3) Uani 1 1 d . . .
H14A H 0.7226 0.4903 0.1038 0.081 Uiso 1 1 calc R . .
H14B H 0.4404 0.4445 0.0791 0.081 Uiso 1 1 calc R . .
C15 C 0.682(2) 0.2809(11) 0.2444(4) 0.0564(15) Uani 1 1 d U . .
C16 C 0.7592(15) 0.0306(10) 0.3679(4) 0.0373(15) Uani 1 1 d . . .
C17 C 0.8751(13) 0.2158(10) 0.4143(4) 0.0340(14) Uani 1 1 d . . .
H17A H 1.0118 0.2873 0.3785 0.051 Uiso 1 1 calc R . .
H17B H 0.9506 0.1415 0.4620 0.051 Uiso 1 1 calc R . .
H17C H 0.7367 0.3367 0.4320 0.051 Uiso 1 1 calc R . .
C18 C 0.5718(14) -0.1061(12) 0.4276(4) 0.0387(15) Uani 1 1 d . . .
H18A H 0.4343 0.0033 0.4535 0.058 Uiso 1 1 calc R . .
H18B H 0.6701 -0.1887 0.4694 0.058 Uiso 1 1 calc R . .
H18C H 0.4923 -0.2195 0.3976 0.058 Uiso 1 1 calc R . .
C19 C 0.9678(17) -0.1421(11) 0.3236(5) 0.050(2) Uani 1 1 d . . .
H19A H 0.8849 -0.2334 0.2866 0.075 Uiso 1 1 calc R . .
H19B H 1.0494 -0.2478 0.3637 0.075 Uiso 1 1 calc R . .
H19C H 1.1017 -0.0548 0.2925 0.075 Uiso 1 1 calc R . .

loop_
_atom_site_aniso_label
_atom_site_aniso_U_11
_atom_site_aniso_U_22
_atom_site_aniso_U_33
_atom_site_aniso_U_23
_atom_site_aniso_U_13
_atom_site_aniso_U_12
N1 0.030(3) 0.019(2) 0.022(2) 0.0040(17) -0.005(2) -0.0020(19)
C1 0.024(3) 0.019(2) 0.020(3) 0.0038(19) -0.004(2) -0.008(2)
O1 0.033(2) 0.035(2) 0.032(2) 0.0098(17) 0.0029(18) -0.0066(18)
N2 0.029(3) 0.020(2) 0.020(2) 0.0049(17) -0.004(2) -0.0045(19)
C2 0.035(3) 0.020(3) 0.024(3) 0.000(2) -0.001(2) 0.003(2)
O2 0.142(4) 0.032(2) 0.028(2) 0.0038(19) 0.007(3) -0.049(3)
N3 0.029(2) 0.021(2) 0.023(2) 0.0081(17) -0.0020(18) 0.0006(18)
C3 0.028(3) 0.022(3) 0.024(3) 0.001(2) -0.001(2) -0.004(2)
O3 0.089(4) 0.025(2) 0.025(2) 0.0096(15) -0.009(2) -0.017(2)
N4 0.155(5) 0.021(3) 0.020(2) 0.0084(18) -0.010(3) -0.018(3)
C4 0.036(3) 0.021(3) 0.016(2) 0.003(2) -0.008(2) -0.008(2)
C5 0.027(3) 0.018(2) 0.024(3) 0.0059(19) -0.007(2) -0.007(2)
C6 0.024(3) 0.017(2) 0.021(3) 0.0077(19) -0.005(2) -0.005(2)
C7 0.028(3) 0.020(3) 0.025(3) 0.004(2) -0.008(2) -0.002(2)
C8 0.017(3) 0.023(3) 0.025(3) 0.000(2) 0.000(2) -0.002(2)
C9 0.023(3) 0.021(3) 0.021(3) 0.001(2) -0.005(2) -0.007(2)
C10 0.026(3) 0.018(2) 0.022(3) 0.004(2) -0.005(2) 0.000(2)
C11 0.043(4) 0.026(3) 0.022(3) 0.005(2) 0.004(3) -0.010(3)
C12 0.026(3) 0.018(2) 0.023(3) 0.001(2) -0.001(2) -0.002(2)
C13 0.036(3) 0.025(3) 0.020(3) 0.008(2) 0.002(2) 0.003(2)
C14 0.165(10) 0.021(3) 0.015(3) 0.006(2) -0.002(4) -0.010(4)
C15 0.133(4) 0.015(3) 0.025(3) 0.0042(19) -0.005(3) -0.032(3)
C16 0.066(5) 0.018(3) 0.027(3) 0.004(2) 0.004(3) -0.012(3)
C17 0.045(4) 0.025(3) 0.030(3) -0.003(2) 0.004(3) 0.002(3)
C18 0.041(4) 0.038(3) 0.035(3) 0.016(3) -0.002(3) -0.004(3)
C19 0.080(5) 0.024(3) 0.044(4) -0.005(3) 0.022(4) -0.023(3)

loop_
_atom_type_symbol
_atom_type_description
_atom_type_scat_dispersion_real
_atom_type_scat_dispersion_imag
_atom_type_scat_source
C C 0.0033 0.0000 'International Tables Vol C Tables 4.2.6.8 and 6.1.1.4'
H H 0.0000 0.0000 'International Tables Vol C Tables 4.2.6.8 and 6.1.1.4'
N N 0.0061 0.0000 'International Tables Vol C Tables 4.2.6.8 and 6.1.1.4'
O O 0.0106 0.0000 'International Tables Vol C Tables 4.2.6.8 and 6.1.1.4'

loop_
_geom_angle_atom_site_label_1
_geom_angle_atom_site_label_2
_geom_angle_atom_site_label_3
_geom_angle
_geom_angle_site_symmetry_1
_geom_angle_site_symmetry_3
_geom_angle_publ_flag
C2 N1 C1 117.9(4) . . ?
N1 C1 C5 121.5(5) . . ?
N1 C1 C6 117.1(4) . . ?
C5 C1 C6 121.4(4) . . ?
C7 N2 C6 117.9(4) . . ?
N1 C2 C3 123.9(5) . . ?
N1 C2 H2 118.1 . . ?
C3 C2 H2 118.1 . . ?
C12 N3 C13 121.6(5) . . ?
C12 N3 H3N 119.2 . . ?
C13 N3 H3N 119.2 . . ?
C2 C3 C4 119.0(5) . . ?
C2 C3 H3 120.5 . . ?
C4 C3 H3 120.5 . . ?
C15 O3 C16 119.5(6) . . ?
C15 N4 C14 122.0(9) . . ?
C15 N4 H4N 119.0 . . ?
C14 N4 H4N 119.0 . . ?
C5 C4 C3 117.2(5) . . ?
C5 C4 C11 122.3(5) . . ?
C3 C4 C11 120.4(5) . . ?
C4 C5 C1 120.4(5) . . ?
C4 C5 H5 119.8 . . ?
C1 C5 H5 119.8 . . ?
N2 C6 C10 123.1(5) . . ?
N2 C6 C1 116.9(4) . . ?
C10 C6 C1 120.0(4) . . ?
N2 C7 C8 123.6(5) . . ?
N2 C7 H7 118.2 . . ?
C8 C7 H7 118.2 . . ?
C7 C8 C9 118.1(5) . . ?
C7 C8 H8 121.0 . . ?
C9 C8 H8 121.0 . . ?
C10 C9 C8 118.9(5) . . ?
C10 C9 C12 122.5(5) . . ?
C8 C9 C12 118.6(5) . . ?
C9 C10 C6 118.4(5) . . ?
C9 C10 H10 120.8 . . ?
C6 C10 H10 120.8 . . ?
C4 C11 H11A 109.5 . . ?
C4 C11 H11B 109.5 . . ?
H11A C11 H11B 109.5 . . ?
C4 C11 H11C 109.5 . . ?
H11A C11 H11C 109.5 . . ?
H11B C11 H11C 109.5 . . ?
O1 C12 N3 124.1(5) . . ?
O1 C12 C9 120.5(5) . . ?
N3 C12 C9 115.4(5) . . ?
C14 C13 N3 113.1(5) . . ?
C14 C13 H13A 109.0 . . ?
N3 C13 H13A 109.0 . . ?
C14 C13 H13B 109.0 . . ?
N3 C13 H13B 109.0 . . ?
H13A C13 H13B 107.8 . . ?
C13 C14 N4 111.9(5) . . ?
C13 C14 H14A 109.2 . . ?
N4 C14 H14A 109.2 . . ?
C13 C14 H14B 109.2 . . ?
N4 C14 H14B 109.2 . . ?
H14A C14 H14B 107.9 . . ?
O2 C15 N4 125.9(6) . . ?
O2 C15 O3 125.0(8) . . ?
N4 C15 O3 109.1(8) . . ?
O3 C16 C17 109.9(5) . . ?
O3 C16 C19 111.0(5) . . ?
C17 C16 C19 113.6(6) . . ?
O3 C16 C18 102.6(5) . . ?
C17 C16 C18 109.5(5) . . ?
C19 C16 C18 109.7(5) . . ?
C16 C17 H17A 109.5 . . ?
C16 C17 H17B 109.5 . . ?
H17A C17 H17B 109.5 . . ?
C16 C17 H17C 109.5 . . ?
H17A C17 H17C 109.5 . . ?
H17B C17 H17C 109.5 . . ?
C16 C18 H18A 109.5 . . ?
C16 C18 H18B 109.5 . . ?
H18A C18 H18B 109.5 . . ?
C16 C18 H18C 109.5 . . ?
H18A C18 H18C 109.5 . . ?
H18B C18 H18C 109.5 . . ?
C16 C19 H19A 109.5 . . ?
C16 C19 H19B 109.5 . . ?
H19A C19 H19B 109.5 . . ?
C16 C19 H19C 109.5 . . ?
H19A C19 H19C 109.5 . . ?
H19B C19 H19C 109.5 . . ?

loop_
_geom_bond_atom_site_label_1
_geom_bond_atom_site_label_2
_geom_bond_distance
_geom_bond_site_symmetry_2
_geom_bond_publ_flag
N1 C2 1.328(7) . ?
N1 C1 1.338(7) . ?
C1 C5 1.404(6) . ?
C1 C6 1.487(6) . ?
O1 C12 1.228(7) . ?
N2 C7 1.329(7) . ?
N2 C6 1.333(7) . ?
C2 C3 1.380(7) . ?
C2 H2 0.9300 . ?
O2 C15 1.219(12) . ?
N3 C12 1.323(7) . ?
N3 C13 1.459(6) . ?
N3 H3N 0.8600 . ?
C3 C4 1.393(8) . ?
C3 H3 0.9300 . ?
O3 C15 1.360(7) . ?
O3 C16 1.462(8) . ?
N4 C15 1.342(12) . ?
N4 C14 1.456(7) . ?
N4 H4N 0.8600 . ?
C4 C5 1.376(8) . ?
C4 C11 1.501(7) . ?
C5 H5 0.9300 . ?
C6 C10 1.395(7) . ?
C7 C8 1.390(7) . ?
C7 H7 0.9300 . ?
C8 C9 1.392(8) . ?
C8 H8 0.9300 . ?
C9 C10 1.386(8) . ?
C9 C12 1.508(7) . ?
C10 H10 0.9300 . ?
C11 H11A 0.9600 . ?
C11 H11B 0.9600 . ?
C11 H11C 0.9600 . ?
C13 C14 1.450(8) . ?
C13 H13A 0.9700 . ?
C13 H13B 0.9700 . ?
C14 H14A 0.9700 . ?
C14 H14B 0.9700 . ?
C16 C17 1.508(8) . ?
C16 C19 1.512(10) . ?
C16 C18 1.516(8) . ?
C17 H17A 0.9600 . ?
C17 H17B 0.9600 . ?
C17 H17C 0.9600 . ?
C18 H18A 0.9600 . ?
C18 H18B 0.9600 . ?
C18 H18C 0.9600 . ?
C19 H19A 0.9600 . ?
C19 H19B 0.9600 . ?
C19 H19C 0.9600 . ?

loop_
_geom_hbond_atom_site_label_D
_geom_hbond_atom_site_label_H
_geom_hbond_atom_site_label_A
_geom_hbond_distance_DH
_geom_hbond_distance_HA
_geom_hbond_distance_DA
_geom_hbond_angle_DHA
_geom_hbond_site_symmetry_A
N3 H3N O1 0.86 2.08 2.864(6) 152.2 1_655
N4 H4N O2 0.86 2.06 2.895(12) 164.4 1_455

loop_
_geom_torsion_atom_site_label_1
_geom_torsion_atom_site_label_2
_geom_torsion_atom_site_label_3
_geom_torsion_atom_site_label_4
_geom_torsion
_geom_torsion_site_symmetry_1
_geom_torsion_site_symmetry_2
_geom_torsion_site_symmetry_3
_geom_torsion_site_symmetry_4
_geom_torsion_publ_flag
C2 N1 C1 C5 0.2(8) . . . . ?
C2 N1 C1 C6 -178.6(5) . . . . ?
C1 N1 C2 C3 0.3(8) . . . . ?
N1 C2 C3 C4 -1.2(9) . . . . ?
C2 C3 C4 C5 1.5(8) . . . . ?
C2 C3 C4 C11 178.6(5) . . . . ?
C3 C4 C5 C1 -1.0(7) . . . . ?
C11 C4 C5 C1 -178.0(5) . . . . ?
N1 C1 C5 C4 0.2(8) . . . . ?
C6 C1 C5 C4 179.0(5) . . . . ?
C7 N2 C6 C10 -1.2(8) . . . . ?
C7 N2 C6 C1 178.4(5) . . . . ?
N1 C1 C6 N2 -178.2(5) . . . . ?
C5 C1 C6 N2 3.0(7) . . . . ?
N1 C1 C6 C10 1.4(7) . . . . ?
C5 C1 C6 C10 -177.4(5) . . . . ?
C6 N2 C7 C8 -0.4(8) . . . . ?
N2 C7 C8 C9 1.7(8) . . . . ?
C7 C8 C9 C10 -1.3(8) . . . . ?
C7 C8 C9 C12 178.0(5) . . . . ?
C8 C9 C10 C6 -0.1(8) . . . . ?
C12 C9 C10 C6 -179.4(5) . . . . ?
N2 C6 C10 C9 1.5(8) . . . . ?
C1 C6 C10 C9 -178.1(5) . . . . ?
C13 N3 C12 O1 -4.9(8) . . . . ?
C13 N3 C12 C9 173.9(5) . . . . ?
C10 C9 C12 O1 -143.2(6) . . . . ?
C8 C9 C12 O1 37.6(8) . . . . ?
C10 C9 C12 N3 38.1(7) . . . . ?
C8 C9 C12 N3 -141.2(5) . . . . ?
C12 N3 C13 C14 111.3(7) . . . . ?
N3 C13 C14 N4 -176.8(7) . . . . ?
C15 N4 C14 C13 -104.9(9) . . . . ?
C14 N4 C15 O2 1.4(10) . . . . ?
C14 N4 C15 O3 -178.2(5) . . . . ?
C16 O3 C15 O2 -2.1(9) . . . . ?
C16 O3 C15 N4 177.5(5) . . . . ?
C15 O3 C16 C17 66.4(7) . . . . ?
C15 O3 C16 C19 -60.2(6) . . . . ?
C15 O3 C16 C18 -177.2(5) . . . . ?

loop_
_cod_related_entry_id
_cod_related_entry_database
_cod_related_entry_code
1 ChemSpider 21145219
